data_1534472
loop_
_publ_author_name
'Adolphe, C.'
'Laruelle, P.'

_publ_section_title
;
 Structure cristalline de Fe Ho4 S7 et de certains composes isotypes
;
_journal_name_full
;
Bulletin de la Societe Francaise de Mineralogie et de Cristallographie 
(72,1949-100,1977)
;
_journal_page_first 219
_journal_page_last 232
_journal_volume 91
_journal_year 1968
_chemical_formula_sum 'Fe Ho4 S7'
_space_group_IT_number 12
_symmetry_space_group_name_Hall '-C 2y'
_symmetry_space_group_name_H-M 'C 1 2/m 1'
_cell_angle_alpha 90
_cell_angle_beta 105.7
_cell_angle_gamma 90
_cell_formula_units_Z 2
_cell_length_a 12.57
_cell_length_b 3.78
_cell_length_c 11.35
_cell_volume 519.171
_citation_journal_id_ASTM BUFCAE
_cod_data_source_file Adolphe_BUFCAE_1968_729.cif
_cod_data_source_block Fe1Ho4S7
_cod_original_cell_volume 519.1707
_cod_original_formula_sum 'Fe1 Ho4 S7'
_cod_database_code 1534472

loop_
_symmetry_equiv_pos_as_xyz
x,y,z
-x,y,-z
-x,-y,-z
x,-y,z
x+1/2,y+1/2,z
-x+1/2,y+1/2,-z
-x+1/2,-y+1/2,-z
x+1/2,-y+1/2,z

loop_
_atom_site_label
_atom_site_type_symbol
_atom_site_fract_x
_atom_site_fract_y
_atom_site_fract_z
_atom_site_occupancy
_atom_site_U_iso_or_equiv
Fe1 Fe 0 0 0 0.3 0.0
Ho1 Ho 0 0 0 0.7 0.0
S2 S 0.4647 0.5 0.2164 1 0.0
Fe2 Fe 0.1137 0 0.4239 0.35 0.0
S4 S 0 0.5 0.5 1 0.0
Ho2 Ho 0.3066 0 0.1957 1 0.0
S3 S 0.2416 0.5 0.3567 1 0.0
S1 S 0.1612 0.5 0.0524 1 0.0
Ho3 Ho 0.1137 0 0.4239 0.65 0.0
